data_4501731
loop_
_publ_author_name
'Nishizawa, Natsuko'
'Furukawa, Daisuke'
'Kobatake, Seiya'
'Matsumoto, Akikazu'

_publ_section_title
;
 Crystal Phase Transition and Solid-State Photoisomerization of Benzyl
 (Z,Z)-Muconate Polymorphs Studied by Direct Observation of Crystal
 Structure Change
;
_journal_issue 7
_journal_name_full 'Crystal Growth &amp; Design'
_journal_page_first 3203
_journal_paper_doi 10.1021/cg100341g
_journal_volume 10
_journal_year 2010
_chemical_formula_moiety 'C20 H18 O4'
_chemical_formula_sum 'C20 H18 O4'
_chemical_formula_weight 322.34
_chemical_name_systematic
; 
 Dibenzyl (Z,Z)-muconate (alpha) 
;
_space_group_IT_number 14
_symmetry_cell_setting monoclinic
_symmetry_space_group_name_Hall '-P 2ybc'
_symmetry_space_group_name_H-M 'P 1 21/c 1'
_atom_sites_solution_hydrogens geom
_atom_sites_solution_primary direct
_atom_sites_solution_secondary difmap
_audit_creation_method SHELXL-97
_cell_angle_alpha 90.00
_cell_angle_beta 108.238(18)
_cell_angle_gamma 90.00
_cell_formula_units_Z 2
_cell_length_a 10.390(5)
_cell_length_b 5.633(2)
_cell_length_c 14.520(8)
_cell_measurement_reflns_used 4252
_cell_measurement_temperature 123(2)
_cell_measurement_theta_max 27.2
_cell_measurement_theta_min 3.9
_cell_volume 807.1(7)
_computing_cell_refinement PROCESS-AUTO
_computing_data_collection PROCESS-AUTO
_computing_data_reduction CrystalStructure
_computing_publication_material 'CrystalStructure 3.8'
_computing_structure_refinement 'SHELXL-97 (Sheldrick, 1997)'
_computing_structure_solution SIR92
_diffrn_ambient_temperature 123(2)
_diffrn_detector_area_resol_mean 10.00
_diffrn_measured_fraction_theta_full 0.998
_diffrn_measured_fraction_theta_max 0.998
_diffrn_measurement_device_type 'Rigaku RAXIS-RAPID'
_diffrn_measurement_method \w
_diffrn_radiation_monochromator graphite
_diffrn_radiation_source 'fine-focus sealed tube'
_diffrn_radiation_type MoK\a
_diffrn_radiation_wavelength 0.71075
_diffrn_reflns_av_R_equivalents 0.0858
_diffrn_reflns_av_sigmaI/netI 0.0861
_diffrn_reflns_limit_h_max 13
_diffrn_reflns_limit_h_min -13
_diffrn_reflns_limit_k_max 7
_diffrn_reflns_limit_k_min -7
_diffrn_reflns_limit_l_max 18
_diffrn_reflns_limit_l_min -18
_diffrn_reflns_number 7070
_diffrn_reflns_theta_full 27.47
_diffrn_reflns_theta_max 27.47
_diffrn_reflns_theta_min 3.03
_exptl_absorpt_coefficient_mu 0.092
_exptl_absorpt_correction_T_max 0.9909
_exptl_absorpt_correction_T_min 0.9729
_exptl_absorpt_correction_type multi-scan
_exptl_absorpt_process_details
;
  Higashi, T. (1995). Program for Absorption Correction.
  Rigaku Corporation, Tokyo, Japan.
;
_exptl_crystal_colour colorless
_exptl_crystal_density_diffrn 1.326
_exptl_crystal_density_method 'not measured'
_exptl_crystal_description block
_exptl_crystal_F_000 340
_exptl_crystal_size_max 0.30
_exptl_crystal_size_mid 0.30
_exptl_crystal_size_min 0.10
_refine_diff_density_max 0.209
_refine_diff_density_min -0.355
_refine_diff_density_rms 0.064
_refine_ls_extinction_method none
_refine_ls_goodness_of_fit_ref 0.886
_refine_ls_hydrogen_treatment constr
_refine_ls_matrix_type full
_refine_ls_number_parameters 111
_refine_ls_number_reflns 1854
_refine_ls_number_restraints 0
_refine_ls_restrained_S_all 0.886
_refine_ls_R_factor_all 0.0984
_refine_ls_R_factor_gt 0.0546
_refine_ls_shift/su_max 0.000
_refine_ls_shift/su_mean 0.000
_refine_ls_structure_factor_coef Fsqd
_refine_ls_weighting_details 'calc w=1/[\s^2^(Fo^2^)+(0.0610P)^2^+0.0000P] where P=(Fo^2^+2Fc^2^)/3'
_refine_ls_weighting_scheme calc
_refine_ls_wR_factor_gt 0.1120
_refine_ls_wR_factor_ref 0.1225
_reflns_number_gt 1086
_reflns_number_total 1854
_reflns_threshold_expression >2sigma(I)
_cod_data_source_file cg100341g_si_003.cif
_cod_data_source_block ZZ-Bn_alpha-150
_cod_original_cell_volume 807.0(7)
_cod_database_code 4501731

loop_
_symmetry_equiv_pos_as_xyz
'x, y, z'
'-x, y+1/2, -z+1/2'
'-x, -y, -z'
'x, -y-1/2, z-1/2'

loop_
_atom_site_label
_atom_site_type_symbol
_atom_site_fract_x
_atom_site_fract_y
_atom_site_fract_z
_atom_site_U_iso_or_equiv
_atom_site_adp_type
_atom_site_occupancy
_atom_site_symmetry_multiplicity
_atom_site_calc_flag
_atom_site_refinement_flags
O1 O 0.55183(14) 0.1304(2) 0.87529(10) 0.0388(4) Uani 1 1 d .
O2 O 0.70510(13) 0.3251(2) 0.82347(9) 0.0312(4) Uani 1 1 d .
C1 C 0.5345(2) 0.5857(3) 0.97937(14) 0.0322(5) Uani 1 1 d .
H1 H 0.5335 0.7457 0.9999 0.053(6) Uiso 1 1 calc R
C2 C 0.59985(19) 0.5419(3) 0.91485(14) 0.0321(5) Uani 1 1 d .
H2 H 0.6419 0.6736 0.8950 0.039 Uiso 1 1 calc R
C3 C 0.61298(19) 0.3104(3) 0.87179(13) 0.0289(5) Uani 1 1 d .
C4 C 0.7261(2) 0.1110(3) 0.77551(14) 0.0311(5) Uani 1 1 d .
H4A H 0.6379 0.0343 0.7426 0.037 Uiso 1 1 calc R
H4B H 0.7824 -0.0019 0.8237 0.037 Uiso 1 1 calc R
C5 C 0.79601(18) 0.1742(3) 0.70248(13) 0.0272(4) Uani 1 1 d .
C6 C 0.76362(19) 0.3795(3) 0.64704(13) 0.0303(5) Uani 1 1 d .
H6 H 0.6981 0.4863 0.6565 0.036 Uiso 1 1 calc R
C7 C 0.8266(2) 0.4290(3) 0.57807(13) 0.0324(5) Uani 1 1 d .
H7 H 0.8044 0.5699 0.5405 0.039 Uiso 1 1 calc R
C8 C 0.9220(2) 0.2731(3) 0.56381(13) 0.0324(5) Uani 1 1 d .
H8 H 0.9649 0.3070 0.5163 0.039 Uiso 1 1 calc R
C9 C 0.9545(2) 0.0687(3) 0.61862(14) 0.0330(5) Uani 1 1 d .
H9 H 1.0197 -0.0384 0.6088 0.040 Uiso 1 1 calc R
C10 C 0.89221(19) 0.0201(3) 0.68791(13) 0.0292(5) Uani 1 1 d .
H10 H 0.9154 -0.1201 0.7259 0.035 Uiso 1 1 calc R

loop_
_atom_site_aniso_label
_atom_site_aniso_U_11
_atom_site_aniso_U_22
_atom_site_aniso_U_33
_atom_site_aniso_U_23
_atom_site_aniso_U_13
_atom_site_aniso_U_12
O1 0.0450(8) 0.0329(8) 0.0483(9) -0.0059(7) 0.0285(7) -0.0087(7)
O2 0.0356(8) 0.0315(7) 0.0332(7) -0.0050(6) 0.0205(6) -0.0044(6)
C1 0.0368(11) 0.0276(11) 0.0353(11) -0.0025(9) 0.0157(9) -0.0031(9)
C2 0.0355(11) 0.0278(10) 0.0372(11) -0.0011(9) 0.0175(10) -0.0041(9)
C3 0.0285(10) 0.0307(11) 0.0296(10) 0.0007(9) 0.0123(9) 0.0011(9)
C4 0.0362(11) 0.0264(10) 0.0347(11) -0.0046(8) 0.0170(9) -0.0022(9)
C5 0.0274(10) 0.0286(10) 0.0268(10) -0.0035(8) 0.0101(8) -0.0014(9)
C6 0.0327(11) 0.0276(10) 0.0329(11) -0.0017(9) 0.0134(9) 0.0034(9)
C7 0.0392(11) 0.0298(10) 0.0290(11) 0.0007(9) 0.0116(9) 0.0018(10)
C8 0.0376(11) 0.0357(11) 0.0289(10) -0.0031(9) 0.0178(9) -0.0039(9)
C9 0.0339(10) 0.0336(11) 0.0356(11) -0.0058(9) 0.0168(9) 0.0048(9)
C10 0.0326(10) 0.0272(10) 0.0278(10) -0.0011(8) 0.0094(9) 0.0016(9)

loop_
_atom_type_symbol
_atom_type_description
_atom_type_scat_dispersion_real
_atom_type_scat_dispersion_imag
_atom_type_scat_source
C C 0.0033 0.0016 'International Tables Vol C Tables 4.2.6.8 and 6.1.1.4'
H H 0.0000 0.0000 'International Tables Vol C Tables 4.2.6.8 and 6.1.1.4'
O O 0.0106 0.0060 'International Tables Vol C Tables 4.2.6.8 and 6.1.1.4'

loop_
_geom_angle_atom_site_label_1
_geom_angle_atom_site_label_2
_geom_angle_atom_site_label_3
_geom_angle
_geom_angle_site_symmetry_3
C3 O2 C4 115.90(14) .
C2 C1 C1 126.5(2) 3_667
C1 C2 C3 126.48(18) .
O1 C3 O2 122.69(17) .
O1 C3 C2 127.40(18) .
O2 C3 C2 109.90(16) .
O2 C4 C5 108.76(14) .
C6 C5 C10 119.17(17) .
C6 C5 C4 121.54(16) .
C10 C5 C4 119.25(16) .
C7 C6 C5 120.21(17) .
C6 C7 C8 120.10(18) .
C9 C8 C7 119.95(18) .
C8 C9 C10 119.92(18) .
C9 C10 C5 120.64(18) .

loop_
_geom_bond_atom_site_label_1
_geom_bond_atom_site_label_2
_geom_bond_distance
_geom_bond_site_symmetry_2
O1 C3 1.206(2) .
O2 C3 1.355(2) .
O2 C4 1.443(2) .
C1 C2 1.341(3) .
C1 C1 1.440(4) 3_667
C2 C3 1.471(3) .
C4 C5 1.504(3) .
C5 C6 1.389(2) .
C5 C10 1.389(2) .
C6 C7 1.385(3) .
C7 C8 1.388(3) .
C8 C9 1.380(3) .
C9 C10 1.384(3) .

loop_
_geom_torsion_atom_site_label_1
_geom_torsion_atom_site_label_2
_geom_torsion_atom_site_label_3
_geom_torsion_atom_site_label_4
_geom_torsion
_geom_torsion_site_symmetry_1
C1 C1 C2 C3 1.0(4) 3_667
C4 O2 C3 O1 0.2(3) .
C4 O2 C3 C2 -178.66(15) .
C1 C2 C3 O1 12.0(3) .
C1 C2 C3 O2 -169.18(19) .
C3 O2 C4 C5 163.03(15) .
O2 C4 C5 C6 -38.7(2) .
O2 C4 C5 C10 143.41(17) .
C10 C5 C6 C7 0.1(3) .
C4 C5 C6 C7 -177.84(17) .
C5 C6 C7 C8 0.2(3) .
C6 C7 C8 C9 -0.2(3) .
C7 C8 C9 C10 -0.2(3) .
C8 C9 C10 C5 0.5(3) .
C6 C5 C10 C9 -0.5(3) .
C4 C5 C10 C9 177.51(17) .
